data_4000279
_journal_name_full 'Chemistry of Materials'
_journal_paper_doi 10.1021/cm034225v
_journal_year 2003
_chemical_formula_moiety 'C18 H18 N O5 '
_chemical_formula_sum 'C18 H18 N O5'
_chemical_formula_weight 328.344
_chemical_name_systematic
;
5-(4-[N-tert-butyl-N-aminoxyl]phenyl)-1,3-benzenedicarboxylic acid
;
_space_group_IT_number 2
_symmetry_cell_setting triclinic
_symmetry_space_group_name_Hall '-P 1'
_symmetry_space_group_name_H-M 'P -1'
_atom_sites_solution_primary direct
_atom_sites_solution_secondary difmap
_cell_angle_alpha 80.3011(13)
_cell_angle_beta 81.2087(13)
_cell_angle_gamma 76.342(2)
_cell_length_a 9.7834(3)
_cell_length_b 11.3596(4)
_cell_length_c 15.4740(6)
_cell_measurement_reflns_used 5556
_cell_measurement_theta_max 25.028
_cell_measurement_theta_min 4.076
_cell_volume 1635.68(10)
_diffrn_ambient_temperature 298
_diffrn_measurement_method CCD
_diffrn_radiation_type ' MoK\a'
_diffrn_radiation_wavelength 0.71073
_diffrn_reflns_av_R_equivalents 0.0524
_diffrn_reflns_av_sigmaI/netI 0.0875
_diffrn_reflns_number 10645
_diffrn_reflns_theta_full 25.05
_diffrn_reflns_theta_max 25.05
_diffrn_reflns_theta_min 4.13
_exptl_absorpt_coefficient_mu 0.098
_exptl_absorpt_correction_type none
_exptl_crystal_F_000 692
_exptl_crystal_size_max 0.200
_exptl_crystal_size_mid 0.150
_exptl_crystal_size_min 0.050
_refine_ls_extinction_coef ?
_refine_ls_extinction_method none
_refine_ls_goodness_of_fit_ref 1.011
_refine_ls_matrix_type full
_refine_ls_number_parameters 433
_refine_ls_number_reflns 5735
_refine_ls_number_restraints 0
_refine_ls_restrained_S_all 1.011
_refine_ls_R_factor_all 0.1671
_refine_ls_R_factor_gt 0.0796
_refine_ls_shift/su_max 0.000
_refine_ls_shift/su_mean 0.000
_refine_ls_structure_factor_coef Fsqd
_refine_ls_weighting_details 'calc w=1/[\s^2^(Fo^2^)+(0.0967P)^2^+0.8943P] where P=(Fo^2^+2Fc^2^)/3'
_refine_ls_weighting_scheme calc
_refine_ls_wR_factor_gt 0.1840
_refine_ls_wR_factor_ref 0.2353
_reflns_number_gt 2759
_reflns_number_total 5735
_reflns_threshold_expression >2sigma(I)
_cod_depositor_comments
;
The following automatic conversions were performed:
'_symmetry_cell_setting' value 'Triclinic' changed to 'triclinic'
according to '/home/saulius/struct/CIF-dictionaries/cif_core.dic'
dictionary named 'cif_core.dic' version 2.4.1 from 2010-06-29.

Automatic conversion script
Id: cif_fix_enum 1527 2010-12-29 10:47:43Z saulius 
;
_cod_original_formula_sum 'C18 H18 N O5 '
_cod_database_code 4000279

loop_
_symmetry_equiv_pos_as_xyz
+X,+Y,+Z
-X,-Y,-Z

loop_
_atom_site_label
_atom_site_type_symbol
_atom_site_fract_x
_atom_site_fract_y
_atom_site_fract_z
_atom_site_U_iso_or_equiv
_atom_site_adp_type
_atom_site_occupancy
_atom_site_symmetry_multiplicity
_atom_site_calc_flag
_atom_site_refinement_flags
_atom_site_disorder_assembly
_atom_site_disorder_group
O1 O -0.0072(3) -0.2594(3) 0.63264(19) 0.0731(9) Uani 1 1 d . . .
O2 O 0.0680(3) -0.1565(3) 0.50624(19) 0.0760(10) Uani 1 1 d . . .
O3 O 0.3760(3) 0.1278(3) 0.49897(19) 0.0727(9) Uani 1 1 d . . .
O4 O 0.4503(4) 0.1465(3) 0.6240(2) 0.0820(10) Uani 1 1 d . . .
O5 O -0.0577(4) -0.2807(3) 1.4276(2) 0.0777(10) Uani 1 1 d . . .
O6 O -0.1278(3) -0.3915(3) 1.55147(18) 0.0690(9) Uani 1 1 d . . .
O7 O -0.4147(3) -0.6861(3) 1.5413(2) 0.0758(10) Uani 1 1 d . . .
O8 O -0.4848(3) -0.7038(3) 1.4147(2) 0.0709(9) Uani 1 1 d . . .
O9 O -0.1763(8) -0.2392(6) 0.8706(3) 0.199(3) Uani 1 1 d . . .
O10 O 0.0520(4) -0.1965(5) 1.1862(2) 0.1215(17) Uani 1 1 d . . .
N1 N 0.1678(4) -0.1666(4) 1.1496(2) 0.0778(12) Uani 1 1 d . . .
N2 N -0.2335(5) -0.3284(5) 0.9039(3) 0.0953(16) Uani 1 1 d . . .
C1 C 0.0597(4) -0.1843(4) 0.5905(3) 0.0535(11) Uani 1 1 d . . .
C2 C 0.1396(4) -0.1219(4) 0.6360(3) 0.0508(10) Uani 1 1 d . . .
C3 C 0.2973(4) 0.0122(4) 0.6313(3) 0.0532(11) Uani 1 1 d . . .
C4 C 0.3797(4) 0.1006(4) 0.5818(3) 0.0557(11) Uani 1 1 d . . .
C5 C 0.2131(4) -0.0934(4) 0.7723(3) 0.0507(10) Uani 1 1 d . . .
C6 C 0.2076(4) -0.1170(4) 0.8699(3) 0.0564(11) Uani 1 1 d . . .
C7 C 0.1888(5) -0.1518(4) 1.0560(3) 0.0633(12) Uani 1 1 d . . .
C8 C 0.2664(5) -0.1537(5) 1.2107(3) 0.0717(14) Uani 1 1 d . . .
C9 C -0.1197(4) -0.3613(4) 1.4681(3) 0.0540(11) Uani 1 1 d . . .
C10 C -0.1901(4) -0.4259(4) 1.4180(3) 0.0522(10) Uani 1 1 d . . .
C11 C -0.3324(4) -0.5684(4) 1.4127(3) 0.0514(10) Uani 1 1 d . . .
C12 C -0.4158(4) -0.6594(4) 1.4587(3) 0.0538(11) Uani 1 1 d . . .
C13 C -0.2460(4) -0.4554(4) 1.2769(3) 0.0508(10) Uani 1 1 d . . .
C14 C -0.2380(4) -0.4244(4) 1.1795(3) 0.0515(10) Uani 1 1 d . . .
C15 C -0.2343(5) -0.3649(5) 0.9963(3) 0.0674(13) Uani 1 1 d . . .
C16 C -0.2805(5) -0.3881(5) 0.8395(3) 0.0722(14) Uani 1 1 d . . .
C17 C -0.4055(6) -0.4455(6) 0.8817(4) 0.099(2) Uani 1 1 d . . .
C18 C -0.1548(7) -0.4827(7) 0.8054(5) 0.122(2) Uani 1 1 d . . .
C19 C -0.3250(6) -0.2906(6) 0.7638(3) 0.102(2) Uani 1 1 d . . .
C20 C 0.3246(13) -0.0388(9) 1.1795(6) 0.212(5) Uani 1 1 d . . .
C21 C 0.1890(8) -0.1393(12) 1.2972(5) 0.213(6) Uani 1 1 d . . .
C22 C 0.3883(8) -0.2575(8) 1.2111(6) 0.160(4) Uani 1 1 d . . .
C23 C 0.3099(6) -0.1284(6) 1.0045(3) 0.097(2) Uani 1 1 d . . .
C24 C 0.3177(5) -0.1103(6) 0.9136(3) 0.0907(18) Uani 1 1 d . . .
C25 C 0.0897(5) -0.1453(5) 0.9227(3) 0.0727(14) Uani 1 1 d . . .
C26 C 0.0804(5) -0.1618(5) 1.0132(3) 0.0770(15) Uani 1 1 d . . .
C27 C 0.2933(4) -0.0139(4) 0.7224(3) 0.0582(11) Uani 1 1 d . . .
C28 C 0.2195(4) -0.0426(4) 0.5876(3) 0.0545(11) Uani 1 1 d . . .
C29 C 0.1366(4) -0.1479(4) 0.7272(3) 0.0532(10) Uani 1 1 d . . .
C30 C -0.2404(5) -0.2757(5) 1.0479(3) 0.0697(13) Uani 1 1 d . . .
C31 C -0.2419(5) -0.3056(4) 1.1390(3) 0.0629(12) Uani 1 1 d . . .
C32 C -0.2274(5) -0.5128(4) 1.1263(3) 0.0671(13) Uani 1 1 d . . .
C33 C -0.2245(5) -0.4848(5) 1.0352(3) 0.0732(14) Uani 1 1 d . . .
C34 C -0.1800(4) -0.3980(4) 1.3268(3) 0.0539(11) Uani 1 1 d . . .
C35 C -0.2649(4) -0.5119(4) 1.4615(3) 0.0541(11) Uani 1 1 d . . .
C36 C -0.3224(4) -0.5399(4) 1.3218(3) 0.0547(11) Uani 1 1 d . . .
H2 H 0.0212 -0.1946 0.4864 0.114 Uiso 1 1 calc R . .
H3 H 0.4256 0.1775 0.4792 0.109 Uiso 1 1 calc R . .
H6 H -0.0857 -0.3509 1.5726 0.103 Uiso 1 1 calc R . .
H7 H -0.4634 -0.7367 1.5603 0.114 Uiso 1 1 calc R . .
H17A H -0.4823 -0.3834 0.9028 0.149 Uiso 1 1 calc R . .
H17B H -0.3769 -0.5068 0.9302 0.149 Uiso 1 1 calc R . .
H17C H -0.4357 -0.4825 0.8386 0.149 Uiso 1 1 calc R . .
H18A H -0.0791 -0.4432 0.7786 0.184 Uiso 1 1 calc R . .
H18B H -0.1826 -0.5214 0.7623 0.184 Uiso 1 1 calc R . .
H18C H -0.1233 -0.5432 0.8536 0.184 Uiso 1 1 calc R . .
H19A H -0.4040 -0.2302 0.7849 0.153 Uiso 1 1 calc R . .
H19B H -0.3520 -0.3271 0.7192 0.153 Uiso 1 1 calc R . .
H19C H -0.2474 -0.2523 0.7392 0.153 Uiso 1 1 calc R . .
H20A H 0.3776 -0.0443 1.1223 0.318 Uiso 1 1 calc R . .
H20B H 0.3854 -0.0310 1.2205 0.318 Uiso 1 1 calc R . .
H20C H 0.2476 0.0315 1.1762 0.318 Uiso 1 1 calc R . .
H21A H 0.1098 -0.0711 1.2921 0.319 Uiso 1 1 calc R . .
H21B H 0.2503 -0.1249 1.3353 0.319 Uiso 1 1 calc R . .
H21C H 0.1555 -0.2123 1.3214 0.319 Uiso 1 1 calc R . .
H22A H 0.4348 -0.2618 1.1520 0.240 Uiso 1 1 calc R . .
H22B H 0.3565 -0.3318 1.2333 0.240 Uiso 1 1 calc R . .
H22C H 0.4535 -0.2470 1.2482 0.240 Uiso 1 1 calc R . .
H23 H 0.3873 -0.1247 1.0314 0.117 Uiso 1 1 calc R . .
H24 H 0.4001 -0.0929 0.8807 0.109 Uiso 1 1 calc R . .
H25 H 0.0140 -0.1535 0.8962 0.087 Uiso 1 1 calc R . .
H26 H -0.0015 -0.1801 1.0463 0.092 Uiso 1 1 calc R . .
H27 H 0.3458 0.0227 0.7510 0.070 Uiso 1 1 calc R . .
H28 H 0.2214 -0.0259 0.5266 0.065 Uiso 1 1 calc R . .
H29 H 0.0831 -0.2023 0.7586 0.064 Uiso 1 1 calc R . .
H30 H -0.2434 -0.1953 1.0218 0.084 Uiso 1 1 calc R . .
H31 H -0.2455 -0.2448 1.1732 0.075 Uiso 1 1 calc R . .
H32 H -0.2220 -0.5936 1.1521 0.080 Uiso 1 1 calc R . .
H33 H -0.2160 -0.5463 1.0007 0.088 Uiso 1 1 calc R . .
H34 H -0.1287 -0.3404 1.2984 0.065 Uiso 1 1 calc R . .
H35 H -0.2701 -0.5317 1.5226 0.065 Uiso 1 1 calc R . .
H36 H -0.3681 -0.5784 1.2901 0.066 Uiso 1 1 calc R . .

loop_
_atom_site_aniso_label
_atom_site_aniso_U_11
_atom_site_aniso_U_22
_atom_site_aniso_U_33
_atom_site_aniso_U_23
_atom_site_aniso_U_13
_atom_site_aniso_U_12
O1 0.088(2) 0.102(3) 0.0495(18) -0.0148(17) -0.0007(15) -0.060(2)
O2 0.106(2) 0.095(3) 0.0475(19) -0.0079(17) -0.0176(16) -0.057(2)
O3 0.090(2) 0.087(2) 0.054(2) 0.0039(16) -0.0143(16) -0.0493(19)
O4 0.108(3) 0.096(3) 0.064(2) -0.0003(18) -0.0224(18) -0.064(2)
O5 0.100(2) 0.094(3) 0.060(2) -0.0124(18) -0.0117(17) -0.060(2)
O6 0.086(2) 0.090(2) 0.0479(19) -0.0107(16) -0.0156(15) -0.0459(18)
O7 0.089(2) 0.092(3) 0.059(2) 0.0073(17) -0.0184(17) -0.053(2)
O8 0.078(2) 0.087(2) 0.063(2) -0.0074(17) -0.0131(16) -0.0488(18)
O9 0.379(9) 0.221(6) 0.076(3) 0.048(3) -0.085(4) -0.233(7)
O10 0.107(3) 0.213(5) 0.060(2) 0.008(3) -0.007(2) -0.086(3)
N1 0.078(3) 0.116(4) 0.044(2) 0.000(2) -0.0089(19) -0.038(2)
N2 0.134(4) 0.124(4) 0.057(3) 0.013(3) -0.032(2) -0.089(3)
C1 0.058(3) 0.068(3) 0.042(3) -0.011(2) -0.0058(19) -0.024(2)
C2 0.056(2) 0.059(3) 0.044(2) -0.009(2) -0.0116(18) -0.020(2)
C3 0.059(3) 0.058(3) 0.050(3) -0.007(2) -0.0099(19) -0.023(2)
C4 0.070(3) 0.060(3) 0.045(3) -0.005(2) -0.011(2) -0.029(2)
C5 0.059(3) 0.053(3) 0.045(2) -0.010(2) -0.0092(19) -0.017(2)
C6 0.063(3) 0.066(3) 0.048(2) -0.010(2) -0.010(2) -0.024(2)
C7 0.071(3) 0.078(3) 0.047(3) -0.009(2) -0.012(2) -0.025(2)
C8 0.083(3) 0.086(4) 0.049(3) -0.010(3) -0.021(2) -0.014(3)
C9 0.057(3) 0.067(3) 0.046(3) -0.012(2) -0.0066(19) -0.025(2)
C10 0.052(2) 0.063(3) 0.049(3) -0.013(2) -0.0094(19) -0.020(2)
C11 0.049(2) 0.056(3) 0.054(3) -0.005(2) -0.0105(19) -0.019(2)
C12 0.054(2) 0.062(3) 0.052(3) -0.006(2) -0.010(2) -0.022(2)
C13 0.049(2) 0.062(3) 0.047(2) -0.011(2) -0.0078(18) -0.020(2)
C14 0.054(2) 0.059(3) 0.049(2) -0.007(2) -0.0149(19) -0.023(2)
C15 0.083(3) 0.087(4) 0.048(3) -0.005(3) -0.019(2) -0.045(3)
C16 0.076(3) 0.107(4) 0.046(3) -0.015(3) -0.008(2) -0.039(3)
C17 0.089(4) 0.157(6) 0.077(4) -0.032(4) -0.004(3) -0.069(4)
C18 0.099(5) 0.130(6) 0.131(6) -0.025(5) 0.013(4) -0.022(4)
C19 0.100(4) 0.153(6) 0.062(3) -0.010(4) -0.020(3) -0.041(4)
C20 0.365(15) 0.180(9) 0.163(8) 0.023(7) -0.145(9) -0.164(10)
C21 0.110(6) 0.460(19) 0.087(5) -0.113(8) -0.003(4) -0.052(8)
C22 0.132(6) 0.167(8) 0.196(9) -0.088(7) -0.093(6) 0.031(6)
C23 0.089(4) 0.172(6) 0.051(3) -0.001(3) -0.022(3) -0.067(4)
C24 0.083(3) 0.157(6) 0.051(3) -0.008(3) -0.013(2) -0.065(4)
C25 0.070(3) 0.105(4) 0.054(3) -0.010(3) -0.011(2) -0.037(3)
C26 0.071(3) 0.117(4) 0.053(3) -0.002(3) -0.009(2) -0.047(3)
C27 0.068(3) 0.068(3) 0.049(3) -0.009(2) -0.015(2) -0.030(2)
C28 0.064(3) 0.063(3) 0.041(2) -0.006(2) -0.0080(19) -0.023(2)
C29 0.061(3) 0.057(3) 0.048(2) -0.008(2) -0.0081(19) -0.025(2)
C30 0.086(3) 0.072(3) 0.062(3) 0.004(3) -0.024(2) -0.038(3)
C31 0.077(3) 0.070(3) 0.053(3) -0.012(2) -0.017(2) -0.030(2)
C32 0.093(3) 0.065(3) 0.052(3) -0.004(2) -0.019(2) -0.031(3)
C33 0.109(4) 0.077(4) 0.052(3) -0.010(3) -0.016(3) -0.049(3)
C34 0.059(3) 0.061(3) 0.049(3) -0.011(2) -0.0073(19) -0.026(2)
C35 0.055(2) 0.063(3) 0.050(2) -0.005(2) -0.0101(19) -0.023(2)
C36 0.057(3) 0.066(3) 0.051(3) -0.011(2) -0.0149(19) -0.026(2)
